data_4086305
loop_
_publ_author_name
'Billow, Brennan S.'
'Bemowski, Ross D.'
'DiFranco, Stephen A.'
'Staples, Richard J.'
'Odom, Aaron L.'

_publ_section_title
;
 Synthesis and Structure of Chromium(VI) Nitrido Cyclopentadienyl
 Complexes
;
_journal_issue 18
_journal_name_full Organometallics
_journal_page_first 4567
_journal_paper_doi 10.1021/acs.organomet.5b00661
_journal_volume 34
_journal_year 2015
_chemical_formula_moiety 'C11 H19 Cl Cr N2'
_chemical_formula_sum 'C11 H19 Cl Cr N2'
_chemical_formula_weight 266.73
_chemical_name_systematic
;
 ?
;
_space_group_crystal_system monoclinic
_space_group_IT_number 14
_space_group_name_Hall '-P 2yn'
_space_group_name_H-M_alt 'P 1 21/n 1'
_symmetry_space_group_name_Hall '-P 2yn'
_symmetry_space_group_name_H-M 'P 1 21/n 1'
_atom_sites_solution_hydrogens geom
_audit_creation_date 2015-06-30
_audit_creation_method
;
Olex2 1.2
(compiled 2015.01.26 svn.r3150 for OlexSys, GUI svn.r4998)
;
_cell_angle_alpha 90
_cell_angle_beta 95.0142(15)
_cell_angle_gamma 90
_cell_formula_units_Z 4
_cell_length_a 7.4820(2)
_cell_length_b 15.2516(3)
_cell_length_c 11.2717(2)
_cell_measurement_reflns_used 1567
_cell_measurement_temperature 173(2)
_cell_measurement_theta_max 66.948
_cell_measurement_theta_min 5.802
_cell_volume 1281.32(5)
_computing_cell_refinement 'SAINT v8.34A (Bruker, 2013)'
_computing_data_reduction 'SAINT v8.34A (Bruker, 2013)'
_computing_molecular_graphics 'Olex2 (Dolomanov et al., 2009)'
_computing_publication_material 'Olex2 (Dolomanov et al., 2009)'
_computing_structure_refinement 'ShelXL (Sheldrick, 2008)'
_diffrn_ambient_temperature 173.0
_diffrn_measured_fraction_theta_full 0.994
_diffrn_measured_fraction_theta_max 0.990
_diffrn_measurement_device_type 'Bruker APEX-II CCD'
_diffrn_measurement_method '\f and \w scans'
_diffrn_radiation_type CuK\a
_diffrn_radiation_wavelength 1.54178
_diffrn_reflns_av_R_equivalents 0.1669
_diffrn_reflns_av_unetI/netI 0.1895
_diffrn_reflns_laue_measured_fraction_full 0.994
_diffrn_reflns_laue_measured_fraction_max 0.990
_diffrn_reflns_limit_h_max 9
_diffrn_reflns_limit_h_min -7
_diffrn_reflns_limit_k_max 18
_diffrn_reflns_limit_k_min -17
_diffrn_reflns_limit_l_max 13
_diffrn_reflns_limit_l_min -12
_diffrn_reflns_number 9384
_diffrn_reflns_point_group_measured_fraction_full 0.994
_diffrn_reflns_point_group_measured_fraction_max 0.990
_diffrn_reflns_theta_full 67.679
_diffrn_reflns_theta_max 68.258
_diffrn_reflns_theta_min 4.891
_diffrn_standards_number 0
_exptl_absorpt_coefficient_mu 9.018
_exptl_absorpt_correction_T_max 0.7531
_exptl_absorpt_correction_T_min 0.5493
_exptl_absorpt_correction_type multi-scan
_exptl_absorpt_process_details
;
SADABS-2012/1 (Bruker,2012) was used for absorption correction.
wR2(int) was 0.0842 before and 0.0562 after correction.
The Ratio of minimum to maximum transmission is 0.7294.
The \l/2 correction factor is 0.0015.
;
_exptl_crystal_colour violet
_exptl_crystal_colour_primary violet
_exptl_crystal_density_diffrn 1.383
_exptl_crystal_description block
_exptl_crystal_F_000 560
_exptl_crystal_size_max 0.14
_exptl_crystal_size_mid 0.088
_exptl_crystal_size_min 0.056
_refine_diff_density_max 0.492
_refine_diff_density_min -0.375
_refine_diff_density_rms 0.082
_refine_ls_extinction_method none
_refine_ls_goodness_of_fit_ref 0.783
_refine_ls_hydrogen_treatment constr
_refine_ls_matrix_type full
_refine_ls_number_parameters 140
_refine_ls_number_reflns 2323
_refine_ls_number_restraints 0
_refine_ls_restrained_S_all 0.783
_refine_ls_R_factor_all 0.1306
_refine_ls_R_factor_gt 0.0510
_refine_ls_shift/su_max 0.000
_refine_ls_shift/su_mean 0.000
_refine_ls_structure_factor_coef Fsqd
_refine_ls_weighting_details 'w=1/[\s^2^(Fo^2^)+(0.0083P)^2^] where P=(Fo^2^+2Fc^2^)/3'
_refine_ls_weighting_scheme calc
_refine_ls_wR_factor_gt 0.0731
_refine_ls_wR_factor_ref 0.0893
_reflns_Friedel_coverage 0.000
_reflns_number_gt 1111
_reflns_number_total 2323
_reflns_threshold_expression 'I > 2\s(I)'
_cod_data_source_file om5b00661_si_002.cif
_cod_data_source_block rjs
_cod_database_code 4086305
_shelxl_version_number 2013-3
_shelx_space_group_comment
;
The symmetry employed for this shelxl refinement is uniquely defined
by the following loop, which should always be used as a source of
symmetry information in preference to the above space-group names.
They are only intended as comments.
;
_olex2_refinement_description
;
1. Fixed Uiso
 At 1.2 times of:
  All C(H) groups
 At 1.5 times of:
  All C(H,H,H) groups
2.a Ternary CH refined with riding coordinates:
 C10(H10), C7(H7), C11(H11), C4(H4), C1(H1), C8(H8), C9(H9)
2.b Idealised Me refined as rotating group:
 C2(H2A,H2B,H2C), C5(H5A,H5B,H5C), C3(H3A,H3B,H3C), C6(H6A,H6B,H6C)
;
_olex2_submission_special_instructions 'No special instructions were received'

loop_
_space_group_symop_operation_xyz
'x, y, z'
'-x+1/2, y+1/2, -z+1/2'
'-x, -y, -z'
'x-1/2, -y-1/2, z-1/2'

loop_
_atom_site_label
_atom_site_type_symbol
_atom_site_fract_x
_atom_site_fract_y
_atom_site_fract_z
_atom_site_U_iso_or_equiv
_atom_site_adp_type
_atom_site_occupancy
_atom_site_site_symmetry_order
_atom_site_calc_flag
_atom_site_refinement_flags_posn
C10 C 0.0503(7) 0.6986(4) 1.0079(5) 0.0289(14) Uani 1 1 d .
H10 H 0.1174 0.7315 1.0744 0.035 Uiso 1 1 calc R
Cr1 Cr 0.06591(12) 0.72520(6) 0.79177(8) 0.0226(2) Uani 1 1 d .
Cl1 Cl 0.3113(2) 0.65606(9) 0.72634(13) 0.0430(5) Uani 1 1 d .
C7 C -0.1679(7) 0.6590(4) 0.8612(5) 0.0342(16) Uani 1 1 d .
H7 H -0.2902 0.6524 0.8186 0.041 Uiso 1 1 calc R
C11 C -0.1119(7) 0.7259(4) 0.9426(4) 0.0289(13) Uani 1 1 d .
H11 H -0.1876 0.7764 0.9643 0.035 Uiso 1 1 calc R
N2 N 0.1563(5) 0.8369(3) 0.8148(3) 0.0171(10) Uani 1 1 d .
C4 C 0.2915(6) 0.8518(3) 0.9159(4) 0.0231(13) Uani 1 1 d .
H4 H 0.3141 0.7944 0.9572 0.028 Uiso 1 1 calc R
C1 C 0.1027(7) 0.9159(3) 0.7447(4) 0.0254(13) Uani 1 1 d .
H1 H 0.1753 0.9660 0.7800 0.030 Uiso 1 1 calc R
C8 C -0.0338(8) 0.5970(3) 0.8689(5) 0.0330(15) Uani 1 1 d .
H8 H -0.0396 0.5391 0.8269 0.040 Uiso 1 1 calc R
C2 C -0.0943(6) 0.9378(3) 0.7544(4) 0.0332(15) Uani 1 1 d .
H2A H -0.1697 0.8915 0.7162 0.050 Uiso 1 1 calc GR
H2B H -0.1231 0.9939 0.7147 0.050 Uiso 1 1 calc GR
H2C H -0.1168 0.9422 0.8386 0.050 Uiso 1 1 calc GR
C5 C 0.2291(7) 0.9155(3) 1.0058(4) 0.0341(15) Uani 1 1 d .
H5A H 0.2116 0.9735 0.9689 0.051 Uiso 1 1 calc GR
H5B H 0.3195 0.9196 1.0739 0.051 Uiso 1 1 calc GR
H5C H 0.1154 0.8950 1.0330 0.051 Uiso 1 1 calc GR
C3 C 0.1431(7) 0.9077(3) 0.6159(4) 0.0338(16) Uani 1 1 d .
H3A H 0.2716 0.8969 0.6122 0.051 Uiso 1 1 calc GR
H3B H 0.1095 0.9621 0.5735 0.051 Uiso 1 1 calc GR
H3C H 0.0744 0.8588 0.5786 0.051 Uiso 1 1 calc GR
C6 C 0.4696(6) 0.8816(4) 0.8687(5) 0.0376(16) Uani 1 1 d .
H6A H 0.5034 0.8401 0.8081 0.056 Uiso 1 1 calc GR
H6B H 0.5641 0.8833 0.9346 0.056 Uiso 1 1 calc GR
H6C H 0.4544 0.9401 0.8334 0.056 Uiso 1 1 calc GR
C9 C 0.0992(7) 0.6215(4) 0.9619(5) 0.0290(15) Uani 1 1 d .
H9 H 0.2098 0.5873 0.9882 0.035 Uiso 1 1 calc R
N1 N -0.0528(6) 0.7392(3) 0.6723(3) 0.0322(12) Uani 1 1 d .

loop_
_atom_site_aniso_label
_atom_site_aniso_U_11
_atom_site_aniso_U_22
_atom_site_aniso_U_33
_atom_site_aniso_U_23
_atom_site_aniso_U_13
_atom_site_aniso_U_12
C10 0.036(4) 0.032(3) 0.018(3) 0.005(3) -0.002(3) -0.012(3)
Cr1 0.0285(5) 0.0177(4) 0.0210(5) -0.0012(5) -0.0017(4) -0.0030(5)
Cl1 0.0566(11) 0.0241(7) 0.0521(11) 0.0003(8) 0.0267(9) 0.0088(8)
C7 0.028(4) 0.050(4) 0.024(4) 0.002(3) -0.002(3) -0.017(3)
C11 0.025(3) 0.031(3) 0.033(3) 0.007(3) 0.013(3) -0.003(3)
N2 0.020(2) 0.019(2) 0.014(2) -0.004(2) 0.0049(19) 0.001(2)
C4 0.027(3) 0.019(3) 0.022(3) -0.003(3) -0.006(3) -0.005(3)
C1 0.029(3) 0.021(3) 0.025(3) -0.006(3) -0.004(3) 0.001(3)
C8 0.050(4) 0.015(3) 0.035(4) 0.005(3) 0.005(3) -0.006(3)
C2 0.030(4) 0.031(3) 0.038(4) 0.003(3) -0.002(3) 0.016(3)
C5 0.044(4) 0.031(3) 0.024(3) -0.005(3) -0.018(3) -0.005(3)
C3 0.045(4) 0.036(4) 0.022(3) 0.010(3) 0.012(3) 0.006(3)
C6 0.026(3) 0.040(4) 0.045(4) 0.002(3) -0.010(3) -0.009(3)
C9 0.027(4) 0.031(3) 0.028(4) 0.013(3) 0.001(3) 0.004(3)
N1 0.043(3) 0.028(3) 0.021(3) -0.003(2) -0.021(2) -0.008(2)

loop_
_atom_type_symbol
_atom_type_description
_atom_type_scat_dispersion_real
_atom_type_scat_dispersion_imag
_atom_type_scat_source
C C 0.0181 0.0091 'International Tables Vol C Tables 4.2.6.8 and 6.1.1.4'
H H 0.0000 0.0000 'International Tables Vol C Tables 4.2.6.8 and 6.1.1.4'
Cl Cl 0.3639 0.7018 'International Tables Vol C Tables 4.2.6.8 and 6.1.1.4'
Cr Cr -0.1635 2.4439 'International Tables Vol C Tables 4.2.6.8 and 6.1.1.4'
N N 0.0311 0.0180 'International Tables Vol C Tables 4.2.6.8 and 6.1.1.4'

loop_
_geom_angle_atom_site_label_1
_geom_angle_atom_site_label_2
_geom_angle_atom_site_label_3
_geom_angle
Cr1 C10 H10 126.2
C11 C10 H10 126.2
C11 C10 Cr1 63.7(3)
C9 C10 H10 126.2
C9 C10 Cr1 74.2(3)
C9 C10 C11 107.7(5)
Cl1 Cr1 C10 110.37(14)
Cl1 Cr1 C9 85.77(13)
C7 Cr1 C10 58.26(19)
C7 Cr1 Cl1 125.56(16)
C7 Cr1 C11 36.81(17)
C7 Cr1 C8 35.47(18)
C7 Cr1 C9 57.79(19)
C11 Cr1 C10 34.60(15)
C11 Cr1 Cl1 142.01(15)
C11 Cr1 C8 58.88(19)
C11 Cr1 C9 56.26(18)
N2 Cr1 C10 93.50(17)
N2 Cr1 Cl1 100.14(13)
N2 Cr1 C7 131.4(2)
N2 Cr1 C11 97.08(18)
N2 Cr1 C8 149.68(19)
N2 Cr1 C9 118.02(19)
C8 Cr1 C10 56.18(18)
C8 Cr1 Cl1 91.49(15)
C8 Cr1 C9 34.60(16)
C9 Cr1 C10 31.54(16)
N1 Cr1 C10 142.8(2)
N1 Cr1 Cl1 101.34(17)
N1 Cr1 C7 87.7(2)
N1 Cr1 C11 108.8(2)
N1 Cr1 N2 99.7(2)
N1 Cr1 C8 105.4(2)
N1 Cr1 C9 139.9(2)
Cr1 C7 H7 126.3
C11 C7 Cr1 72.7(3)
C11 C7 H7 126.3
C8 C7 Cr1 75.1(3)
C8 C7 H7 126.3
C8 C7 C11 106.4(5)
C10 C11 Cr1 81.7(3)
C10 C11 H11 125.0
Cr1 C11 H11 125.0
C7 C11 C10 108.5(5)
C7 C11 Cr1 70.5(3)
C7 C11 H11 125.0
C4 N2 Cr1 118.1(3)
C4 N2 C1 115.0(4)
C1 N2 Cr1 126.9(3)
N2 C4 H4 107.5
N2 C4 C5 112.8(4)
N2 C4 C6 109.5(4)
C5 C4 H4 107.5
C5 C4 C6 111.7(4)
C6 C4 H4 107.5
N2 C1 H1 107.4
N2 C1 C2 111.0(4)
N2 C1 C3 112.2(4)
C2 C1 H1 107.4
C3 C1 H1 107.4
C3 C1 C2 111.2(4)
Cr1 C8 H8 125.1
C7 C8 Cr1 69.5(3)
C7 C8 H8 125.1
C7 C8 C9 108.9(5)
C9 C8 Cr1 80.0(3)
C9 C8 H8 125.1
C1 C2 H2A 109.5
C1 C2 H2B 109.5
C1 C2 H2C 109.5
H2A C2 H2B 109.5
H2A C2 H2C 109.5
H2B C2 H2C 109.5
C4 C5 H5A 109.5
C4 C5 H5B 109.5
C4 C5 H5C 109.5
H5A C5 H5B 109.5
H5A C5 H5C 109.5
H5B C5 H5C 109.5
C1 C3 H3A 109.5
C1 C3 H3B 109.5
C1 C3 H3C 109.5
H3A C3 H3B 109.5
H3A C3 H3C 109.5
H3B C3 H3C 109.5
C4 C6 H6A 109.5
C4 C6 H6B 109.5
C4 C6 H6C 109.5
H6A C6 H6B 109.5
H6A C6 H6C 109.5
H6B C6 H6C 109.5
C10 C9 Cr1 74.3(3)
C10 C9 C8 108.3(5)
C10 C9 H9 125.8
Cr1 C9 H9 125.8
C8 C9 Cr1 65.4(3)
C8 C9 H9 125.8

loop_
_geom_bond_atom_site_label_1
_geom_bond_atom_site_label_2
_geom_bond_distance
C10 H10 1.0000
C10 Cr1 2.483(5)
C10 C11 1.425(6)
C10 C9 1.349(7)
Cr1 Cl1 2.2944(16)
Cr1 C7 2.221(5)
Cr1 C11 2.249(5)
Cr1 N2 1.843(4)
Cr1 C8 2.291(5)
Cr1 C9 2.482(5)
Cr1 N1 1.561(4)
C7 H7 1.0000
C7 C11 1.412(7)
C7 C8 1.376(7)
C11 H11 1.0000
N2 C4 1.474(5)
N2 C1 1.477(6)
C4 H4 1.0000
C4 C5 1.507(6)
C4 C6 1.545(6)
C1 H1 1.0000
C1 C2 1.525(6)
C1 C3 1.514(6)
C8 H8 1.0000
C8 C9 1.431(7)
C2 H2A 0.9800
C2 H2B 0.9800
C2 H2C 0.9800
C5 H5A 0.9800
C5 H5B 0.9800
C5 H5C 0.9800
C3 H3A 0.9800
C3 H3B 0.9800
C3 H3C 0.9800
C6 H6A 0.9800
C6 H6B 0.9800
C6 H6C 0.9800
C9 H9 1.0000

loop_
_geom_torsion_atom_site_label_1
_geom_torsion_atom_site_label_2
_geom_torsion_atom_site_label_3
_geom_torsion_atom_site_label_4
_geom_torsion
C10 Cr1 N2 C4 40.1(3)
C10 Cr1 N2 C1 -137.4(4)
Cr1 C10 C11 C7 66.2(3)
Cr1 C10 C9 C8 -56.7(4)
Cr1 C7 C11 C10 -73.8(3)
Cr1 C7 C8 C9 71.1(4)
Cr1 N2 C4 C5 -117.6(4)
Cr1 N2 C4 C6 117.4(4)
Cr1 N2 C1 C2 62.2(5)
Cr1 N2 C1 C3 -63.0(5)
Cr1 C8 C9 C10 62.2(4)
Cl1 Cr1 N2 C4 -71.4(3)
Cl1 Cr1 N2 C1 111.2(4)
C7 Cr1 N2 C4 89.6(4)
C7 Cr1 N2 C1 -87.8(4)
C7 C8 C9 C10 -1.9(6)
C7 C8 C9 Cr1 -64.1(4)
C11 C10 C9 Cr1 55.0(3)
C11 C10 C9 C8 -1.7(6)
C11 Cr1 N2 C4 74.6(4)
C11 Cr1 N2 C1 -102.8(4)
C11 C7 C8 Cr1 -66.4(4)
C11 C7 C8 C9 4.7(6)
C4 N2 C1 C2 -115.3(5)
C4 N2 C1 C3 119.5(4)
C1 N2 C4 C5 60.2(5)
C1 N2 C4 C6 -64.9(5)
C8 Cr1 N2 C4 39.6(6)
C8 Cr1 N2 C1 -137.8(4)
C8 C7 C11 C10 -5.7(6)
C8 C7 C11 Cr1 68.1(4)
C9 C10 C11 Cr1 -61.5(4)
C9 C10 C11 C7 4.6(6)
C9 Cr1 N2 C4 19.2(4)
C9 Cr1 N2 C1 -158.2(4)
N1 Cr1 N2 C4 -174.8(3)
N1 Cr1 N2 C1 7.7(4)
